data_2243371
loop_
_publ_author_name
'Ahmed, Adeeba'
'Ahmad, Aiman'
'Ahmad, Musheer'
'Kalibabchuk, Valentina A.'

_publ_section_title
;
 Crystal structure and Hirshfeld surface analysis of
 4-{[(anthracen-9-yl)methyl]amino}benzoic acid dimethylformamide
 monosolvate
;
_journal_coeditor_code WM5548
_journal_issue 5
_journal_name_full 'Acta Crystallographica Section E'
_journal_page_first 728
_journal_page_last 731
_journal_paper_doi 10.1107/S2056989020005393
_journal_volume 76
_journal_year 2020
_chemical_formula_iupac 'C22 H17 N O2, C3 H7 N O'
_chemical_formula_moiety 'C22 H17 N O2, C3 H7 N O'
_chemical_formula_sum 'C25 H24 N2 O3'
_chemical_formula_weight 400.48
_chemical_name_systematic
;
4-{[(Anthracen-9-yl)methyl]amino}benzoic acid dimethylformamide monosolvate#
;
_space_group_crystal_system monoclinic
_space_group_IT_number 14
_space_group_name_Hall '-P 2yn'
_space_group_name_H-M_alt 'P 1 21/n 1'
_atom_sites_solution_primary iterative
_audit_creation_method
;
Olex2 1.2
(compiled 2018.05.29 svn.r3508 for OlexSys, GUI svn.r5506)
;
_cell_angle_alpha 90
_cell_angle_beta 99.049(3)
_cell_angle_gamma 90
_cell_formula_units_Z 4
_cell_length_a 10.6878(9)
_cell_length_b 8.9088(7)
_cell_length_c 21.9503(19)
_cell_measurement_reflns_used 4326
_cell_measurement_temperature 100(2)
_cell_measurement_theta_max 28.11
_cell_measurement_theta_min 3.23
_cell_volume 2064.0(3)
_computing_cell_refinement
;
SAINT (Bruker, 2016)
;
_computing_data_collection
;
APEX2 (Bruker, 2016)
;
_computing_data_reduction
;
SAINT (Bruker, 2016)
;
_computing_molecular_graphics
;
<i>OLEX2</i> (Dolomanov <i>et al.</i>,  2009)
;
_computing_publication_material
;
<i>OLEX2</i> (Dolomanov <i>et al.</i>,  2009)
;
_computing_structure_refinement
;
<i>olex2.refine</i> (Bourhis <i>et al.</i>,  2015)
;
_computing_structure_solution
;
<i>olex2.solve</i> (Bourhis <i>et al.</i>,  2015)
;
_diffrn_ambient_temperature 100(2)
_diffrn_measured_fraction_theta_full 0.9989
_diffrn_measured_fraction_theta_max 0.9989
_diffrn_measurement_device_type 'Bruker APEXII CCD'
_diffrn_measurement_method '\f and \w scans'
_diffrn_radiation_type 'Mo K\a'
_diffrn_radiation_wavelength 0.71073
_diffrn_reflns_av_R_equivalents 0.1388
_diffrn_reflns_av_unetI/netI 0.0924
_diffrn_reflns_limit_h_max 14
_diffrn_reflns_limit_h_min -14
_diffrn_reflns_limit_k_max 11
_diffrn_reflns_limit_k_min -11
_diffrn_reflns_limit_l_max 29
_diffrn_reflns_limit_l_min -29
_diffrn_reflns_number 31593
_diffrn_reflns_theta_full 25.0486
_diffrn_reflns_theta_max 25.05
_diffrn_reflns_theta_min 2.96
_diffrn_standards_number 0
_exptl_absorpt_coefficient_mu 0.085
_exptl_absorpt_correction_T_max 0.7457
_exptl_absorpt_correction_T_min 0.3682
_exptl_absorpt_correction_type multi-scan
_exptl_absorpt_process_details
;
(<i>SADABS</i>; Bruker, 2016)
;
_exptl_crystal_colour colourless
_exptl_crystal_density_diffrn 1.2887
_exptl_crystal_description block
_exptl_crystal_F_000 848.4030
_exptl_crystal_size_max 0.36
_exptl_crystal_size_mid 0.28
_exptl_crystal_size_min 0.16
_refine_diff_density_max 0.4725
_refine_diff_density_min -0.3671
_refine_ls_extinction_expression Fc^*^=kFc[1+0.001xFc^2^\l^3^/sin(2\q)]^-1/4^
_refine_ls_goodness_of_fit_ref 1.1201
_refine_ls_hydrogen_treatment mixed
_refine_ls_matrix_type full
_refine_ls_number_constraints 41
_refine_ls_number_parameters 278
_refine_ls_number_reflns 3668
_refine_ls_number_restraints 0
_refine_ls_restrained_S_all 1.1201
_refine_ls_R_factor_all 0.0936
_refine_ls_R_factor_gt 0.0571
_refine_ls_shift/su_max 0.0000
_refine_ls_shift/su_mean 0.0000
_refine_ls_structure_factor_coef Fsqd
_refine_ls_weighting_details 'w=1/[\s^2^(Fo^2^)+(0.0846P)^2^+0.3653P] where P=(Fo^2^+2Fc^2^)/3'
_refine_ls_weighting_scheme calc
_refine_ls_wR_factor_gt 0.1422
_refine_ls_wR_factor_ref 0.1835
_reflns_number_gt 2477
_reflns_number_total 3668
_reflns_threshold_expression I>=2u(I)
_cod_data_source_file wm5548sup1.cif
_cod_data_source_block I
_cod_database_code 2243371

loop_
_space_group_symop_id
_space_group_symop_operation_xyz
1 x,y,z
2 -x+1/2,y+1/2,-z+1/2
3 -x,-y,-z
4 x-1/2,-y-1/2,z-1/2

loop_
_atom_site_type_symbol
_atom_site_label
_atom_site_fract_x
_atom_site_fract_y
_atom_site_fract_z
_atom_site_U_iso_or_equiv
_atom_site_adp_type
_atom_site_occupancy
O O1 0.73134(18) 0.7445(2) 0.43603(9) 0.0355(5) Uani 1.000000
O O2 0.88916(17) 0.7377(2) 0.38033(9) 0.0323(5) Uani 1.000000
O O3 0.83886(19) 0.9615(2) 0.50335(9) 0.0400(5) Uani 1.000000
N N1 0.49557(19) 0.2754(2) 0.23347(11) 0.0271(5) Uani 1.000000
H H1a 0.52980(19) 0.2410(2) 0.20230(11) 0.0326(7) Uiso 1.000000
N N2 0.8603(2) 1.1906(2) 0.46049(11) 0.0319(6) Uani 1.000000
C C1 0.7855(2) 0.6922(3) 0.39023(13) 0.0271(6) Uani 1.000000
C C2 0.7105(2) 0.5787(3) 0.35193(12) 0.0239(6) Uani 1.000000
C C3 0.7566(2) 0.5171(3) 0.30121(12) 0.0262(6) Uani 1.000000
H H3 0.8380(2) 0.5456(3) 0.29315(12) 0.0314(7) Uiso 1.000000
C C4 0.6864(2) 0.4164(3) 0.26299(13) 0.0270(6) Uani 1.000000
H H4 0.7197(2) 0.3763(3) 0.22878(13) 0.0324(8) Uiso 1.000000
C C5 0.5653(2) 0.3715(3) 0.27377(12) 0.0242(6) Uani 1.000000
C C6 0.5206(2) 0.4299(3) 0.32576(12) 0.0263(6) Uani 1.000000
H H6 0.4407(2) 0.3988(3) 0.33498(12) 0.0316(7) Uiso 1.000000
C C7 0.5920(2) 0.5320(3) 0.36341(12) 0.0251(6) Uani 1.000000
H H7 0.5597(2) 0.5715(3) 0.39801(12) 0.0302(7) Uiso 1.000000
C C8 0.3682(2) 0.2265(3) 0.23901(13) 0.0272(6) Uani 1.000000
H H8a 0.3697(2) 0.1682(3) 0.27751(13) 0.0327(8) Uiso 1.000000
H H8b 0.3128(2) 0.3149(3) 0.24074(13) 0.0327(8) Uiso 1.000000
C C9 0.3172(2) 0.1300(3) 0.18389(12) 0.0234(6) Uani 1.000000
C C10 0.2375(2) 0.1918(3) 0.13285(12) 0.0248(6) Uani 1.000000
C C11 0.1944(3) 0.3436(3) 0.13080(14) 0.0344(7) Uani 1.000000
H H11 0.2224(3) 0.4081(3) 0.16466(14) 0.0412(9) Uiso 1.000000
C C12 0.1145(3) 0.3979(4) 0.08172(16) 0.0452(8) Uani 1.000000
H H12 0.0856(3) 0.4987(4) 0.08225(16) 0.0543(10) Uiso 1.000000
C C13 0.0737(3) 0.3074(4) 0.03015(16) 0.0456(9) Uani 1.000000
H H13 0.0174(3) 0.3471(4) -0.00384(16) 0.0548(10) Uiso 1.000000
C C14 0.1141(3) 0.1640(4) 0.02867(14) 0.0372(7) Uani 1.000000
H H14 0.0880(3) 0.1048(4) -0.00706(14) 0.0447(9) Uiso 1.000000
C C15 0.1955(2) 0.0998(3) 0.07979(12) 0.0282(6) Uani 1.000000
C C16 0.2339(2) -0.0494(3) 0.07998(13) 0.0289(7) Uani 1.000000
H H16 0.2064(2) -0.1097(3) 0.04472(13) 0.0347(8) Uiso 1.000000
C C17 0.3112(2) -0.1129(3) 0.13030(12) 0.0266(6) Uani 1.000000
C C18 0.3469(3) -0.2670(3) 0.13064(15) 0.0350(7) Uani 1.000000
H H18 0.3170(3) -0.3283(3) 0.09599(15) 0.0420(9) Uiso 1.000000
C C19 0.4230(3) -0.3272(3) 0.17973(16) 0.0407(8) Uani 1.000000
H H19 0.4447(3) -0.4306(3) 0.17957(16) 0.0489(10) Uiso 1.000000
C C20 0.4701(3) -0.2375(3) 0.23099(15) 0.0368(7) Uani 1.000000
H H20 0.5252(3) -0.2804(3) 0.26469(15) 0.0441(9) Uiso 1.000000
C C21 0.4378(2) -0.0896(3) 0.23285(13) 0.0306(7) Uani 1.000000
H H21 0.4707(2) -0.0312(3) 0.26793(13) 0.0367(8) Uiso 1.000000
C C22 0.3555(2) -0.0209(3) 0.18322(12) 0.0235(6) Uani 1.000000
C C23 0.8782(3) 1.0922(3) 0.50634(14) 0.0318(7) Uani 1.000000
H H23 0.9249(3) 1.1247(3) 0.54448(14) 0.0381(8) Uiso 1.000000
C C24 0.9129(3) 1.3401(3) 0.46883(15) 0.0401(8) Uani 1.000000
H H24a 0.8440(3) 1.4139(3) 0.4638(9) 0.0602(12) Uiso 1.000000
H H24b 0.9620(16) 1.3491(7) 0.5103(3) 0.0602(12) Uiso 1.000000
H H24c 0.9684(15) 1.3586(9) 0.4381(6) 0.0602(12) Uiso 1.000000
C C25 0.7882(3) 1.1510(4) 0.40096(14) 0.0445(8) Uani 1.000000
H H25a 0.8462(3) 1.136(2) 0.3711(3) 0.0668(12) Uiso 1.000000
H H25b 0.7411(15) 1.0580(13) 0.4049(2) 0.0668(12) Uiso 1.000000
H H25c 0.7286(14) 1.2320(11) 0.3868(5) 0.0668(12) Uiso 1.000000
H H1 0.776(4) 0.836(4) 0.4571(18) 0.085(13) Uiso 1.000000

loop_
_atom_site_aniso_label
_atom_site_aniso_U_11
_atom_site_aniso_U_22
_atom_site_aniso_U_33
_atom_site_aniso_U_12
_atom_site_aniso_U_13
_atom_site_aniso_U_23
O1 0.0360(12) 0.0387(12) 0.0343(12) -0.0078(9) 0.0132(9) -0.0087(10)
O2 0.0293(11) 0.0377(11) 0.0307(11) -0.0076(8) 0.0071(9) -0.0032(9)
O3 0.0511(13) 0.0329(12) 0.0356(13) -0.0006(9) 0.0058(10) -0.0041(10)
N1 0.0206(11) 0.0305(12) 0.0311(13) -0.0044(9) 0.0066(10) -0.0092(10)
N2 0.0321(13) 0.0264(12) 0.0366(15) 0.0015(10) 0.0039(11) -0.0002(11)
C1 0.0242(15) 0.0293(15) 0.0288(16) 0.0008(11) 0.0071(12) 0.0040(12)
C2 0.0220(13) 0.0238(13) 0.0260(15) 0.0027(10) 0.0043(11) 0.0031(11)
C3 0.0201(13) 0.0254(14) 0.0331(16) -0.0019(10) 0.0045(11) 0.0012(12)
C4 0.0240(14) 0.0272(14) 0.0311(16) 0.0007(11) 0.0088(11) -0.0040(12)
C5 0.0215(13) 0.0230(13) 0.0278(15) 0.0016(10) 0.0030(11) 0.0018(12)
C6 0.0199(13) 0.0284(14) 0.0316(16) 0.0005(11) 0.0070(11) 0.0012(12)
C7 0.0230(14) 0.0275(14) 0.0255(15) 0.0017(11) 0.0055(11) -0.0011(12)
C8 0.0197(14) 0.0317(15) 0.0309(16) -0.0039(11) 0.0060(11) -0.0039(12)
C9 0.0166(13) 0.0278(14) 0.0267(15) -0.0037(10) 0.0064(11) -0.0007(12)
C10 0.0179(13) 0.0265(14) 0.0311(16) -0.0033(10) 0.0075(11) 0.0036(12)
C11 0.0327(16) 0.0330(16) 0.0387(18) 0.0027(12) 0.0097(13) 0.0042(14)
C12 0.0374(18) 0.0412(18) 0.057(2) 0.0063(14) 0.0066(16) 0.0160(17)
C13 0.0301(17) 0.058(2) 0.047(2) 0.0023(15) -0.0001(15) 0.0250(17)
C14 0.0266(15) 0.0536(19) 0.0307(17) -0.0107(14) 0.0021(13) 0.0099(15)
C15 0.0212(14) 0.0355(15) 0.0284(16) -0.0060(11) 0.0055(11) 0.0037(13)
C16 0.0240(14) 0.0356(16) 0.0281(16) -0.0089(11) 0.0066(12) -0.0044(13)
C17 0.0209(13) 0.0284(14) 0.0326(16) -0.0046(11) 0.0106(12) -0.0013(12)
C18 0.0336(16) 0.0291(15) 0.045(2) -0.0057(12) 0.0159(14) -0.0033(14)
C19 0.0361(17) 0.0262(15) 0.062(2) 0.0008(13) 0.0139(16) 0.0051(15)
C20 0.0260(15) 0.0352(16) 0.048(2) 0.0010(12) 0.0036(14) 0.0132(15)
C21 0.0217(14) 0.0340(15) 0.0358(17) -0.0047(11) 0.0040(12) 0.0039(13)
C22 0.0168(13) 0.0256(13) 0.0290(15) -0.0029(10) 0.0065(11) 0.0027(12)
C23 0.0307(15) 0.0281(15) 0.0360(18) 0.0041(12) 0.0036(13) -0.0066(13)
C24 0.0380(18) 0.0304(16) 0.053(2) -0.0011(13) 0.0099(15) 0.0012(15)
C25 0.047(2) 0.049(2) 0.0341(18) -0.0011(15) -0.0030(15) 0.0005(15)

loop_
_atom_type_symbol
_atom_type_scat_Cromer_Mann_a1
_atom_type_scat_Cromer_Mann_a2
_atom_type_scat_Cromer_Mann_a3
_atom_type_scat_Cromer_Mann_a4
_atom_type_scat_Cromer_Mann_b1
_atom_type_scat_Cromer_Mann_b2
_atom_type_scat_Cromer_Mann_b3
_atom_type_scat_Cromer_Mann_b4
_atom_type_scat_Cromer_Mann_c
_atom_type_scat_dispersion_source
_atom_type_scat_dispersion_real
_atom_type_scat_dispersion_imag
_atom_type_scat_source
H 0.49300 0.32291 0.14019 0.04081 10.51090 26.12570 3.14236 57.79970 0.0030380000826 'Henke, Gullikson and Davis, At. Data and Nucl. Data Tables, 1993, 54, 2' 0.00000 0.00000 'International Tables'
C 2.31000 1.02000 1.58860 0.86500 20.84390 10.20750 0.56870 51.65120 0.215599998832 'Henke, Gullikson and Davis, At. Data and Nucl. Data Tables, 1993, 54, 2' 0.00347 0.00161 'nternational Tables '
O 3.04850 2.28680 1.54630 0.86700 13.27710 5.70110 0.32390 32.90890 0.250800013542 'Henke, Gullikson and Davis, At. Data and Nucl. Data Tables, 1993, 54, 2' 0.01158 0.00611 'International Tables V'
N 12.21260 3.13220 2.01250 1.16630 0.00570 9.89330 28.99750 0.58260 -11.5290002823 'Henke, Gullikson and Davis, At. Data and Nucl. Data Tables, 1993, 54, 2' 0.00653 0.00323 'International Tables V'

loop_
_geom_angle_atom_site_label_1
_geom_angle_atom_site_label_2
_geom_angle_atom_site_label_3
_geom_angle_site_symmetry_1
_geom_angle_site_symmetry_3
_geom_angle
_geom_angle_publ_flag
H1 O1 C1 . . 114(2) ?
C5 N1 H1a . . 118.07(14) ?
C8 N1 H1a . . 118.07(14) ?
C8 N1 C5 . . 123.9(2) ?
C24 N2 C23 . . 120.4(2) ?
C25 N2 C23 . . 121.1(2) ?
C25 N2 C24 . . 118.6(2) ?
O2 C1 O1 . . 122.2(3) ?
C2 C1 O1 . . 114.4(2) ?
C2 C1 O2 . . 123.4(2) ?
C3 C2 C1 . . 119.8(2) ?
C7 C2 C1 . . 122.1(2) ?
C7 C2 C3 . . 118.1(2) ?
H3 C3 C2 . . 119.41(15) ?
C4 C3 C2 . . 121.2(2) ?
C4 C3 H3 . . 119.41(16) ?
H4 C4 C3 . . 119.59(16) ?
C5 C4 C3 . . 120.8(2) ?
C5 C4 H4 . . 119.59(15) ?
C4 C5 N1 . . 119.4(2) ?
C6 C5 N1 . . 122.6(2) ?
C6 C5 C4 . . 118.0(2) ?
H6 C6 C5 . . 119.79(15) ?
C7 C6 C5 . . 120.4(2) ?
C7 C6 H6 . . 119.79(15) ?
C6 C7 C2 . . 121.5(2) ?
H7 C7 C2 . . 119.26(15) ?
H7 C7 C6 . . 119.26(15) ?
H8a C8 N1 . . 109.85(14) ?
H8b C8 N1 . . 109.85(14) ?
H8b C8 H8a . . 108.3 ?
C9 C8 N1 . . 109.2(2) ?
C9 C8 H8a . . 109.85(14) ?
C9 C8 H8b . . 109.85(14) ?
C10 C9 C8 . . 120.7(2) ?
C22 C9 C8 . . 118.8(2) ?
C22 C9 C10 . . 120.4(2) ?
C11 C10 C9 . . 123.2(2) ?
C15 C10 C9 . . 119.7(2) ?
C15 C10 C11 . . 117.2(2) ?
H11 C11 C10 . . 119.22(16) ?
C12 C11 C10 . . 121.6(3) ?
C12 C11 H11 . . 119.22(19) ?
H12 C12 C11 . . 119.52(19) ?
C13 C12 C11 . . 121.0(3) ?
C13 C12 H12 . . 119.52(18) ?
H13 C13 C12 . . 119.91(18) ?
C14 C13 C12 . . 120.2(3) ?
C14 C13 H13 . . 119.91(19) ?
H14 C14 C13 . . 119.40(19) ?
C15 C14 C13 . . 121.2(3) ?
C15 C14 H14 . . 119.40(18) ?
C14 C15 C10 . . 118.9(3) ?
C16 C15 C10 . . 119.2(2) ?
C16 C15 C14 . . 121.9(3) ?
H16 C16 C15 . . 119.03(16) ?
C17 C16 C15 . . 121.9(2) ?
C17 C16 H16 . . 119.03(16) ?
C18 C17 C16 . . 121.4(3) ?
C22 C17 C16 . . 119.2(2) ?
C22 C17 C18 . . 119.4(2) ?
H18 C18 C17 . . 119.59(17) ?
C19 C18 C17 . . 120.8(3) ?
C19 C18 H18 . . 119.59(17) ?
H19 C19 C18 . . 119.81(17) ?
C20 C19 C18 . . 120.4(3) ?
C20 C19 H19 . . 119.81(17) ?
H20 C20 C19 . . 119.60(17) ?
C21 C20 C19 . . 120.8(3) ?
C21 C20 H20 . . 119.60(18) ?
H21 C21 C20 . . 119.32(18) ?
C22 C21 C20 . . 121.4(3) ?
C22 C21 H21 . . 119.32(16) ?
C17 C22 C9 . . 119.6(2) ?
C21 C22 C9 . . 123.2(2) ?
C21 C22 C17 . . 117.2(2) ?
N2 C23 O3 . . 125.1(3) ?
H23 C23 O3 . . 117.46(17) ?
H23 C23 N2 . . 117.46(16) ?
H24a C24 N2 . . 109.5 ?
H24b C24 N2 . . 109.5 ?
H24b C24 H24a . . 109.5 ?
H24c C24 N2 . . 109.5 ?
H24c C24 H24a . . 109.5 ?
H24c C24 H24b . . 109.5 ?
H25a C25 N2 . . 109.5 ?
H25b C25 N2 . . 109.5 ?
H25b C25 H25a . . 109.5 ?
H25c C25 N2 . . 109.5 ?
H25c C25 H25a . . 109.5 ?
H25c C25 H25b . . 109.5 ?

loop_
_geom_bond_atom_site_label_1
_geom_bond_atom_site_label_2
_geom_bond_site_symmetry_2
_geom_bond_distance
_geom_bond_publ_flag
O1 C1 . 1.322(3) ?
O1 H1 . 1.02(4) ?
O2 C1 . 1.230(3) ?
O3 C23 . 1.236(3) ?
N1 H1a . 0.8800 ?
N1 C5 . 1.365(3) ?
N1 C8 . 1.452(3) ?
N2 C23 . 1.326(4) ?
N2 C24 . 1.446(3) ?
N2 C25 . 1.452(4) ?
C1 C2 . 1.470(4) ?
C2 C3 . 1.399(4) ?
C2 C7 . 1.393(3) ?
C3 H3 . 0.9500 ?
C3 C4 . 1.368(4) ?
C4 H4 . 0.9500 ?
C4 C5 . 1.410(3) ?
C5 C6 . 1.405(4) ?
C6 H6 . 0.9500 ?
C6 C7 . 1.376(4) ?
C7 H7 . 0.9500 ?
C8 H8a . 0.9900 ?
C8 H8b . 0.9900 ?
C8 C9 . 1.514(4) ?
C9 C10 . 1.408(4) ?
C9 C22 . 1.406(3) ?
C10 C11 . 1.427(4) ?
C10 C15 . 1.437(4) ?
C11 H11 . 0.9500 ?
C11 C12 . 1.354(4) ?
C12 H12 . 0.9500 ?
C12 C13 . 1.402(5) ?
C13 H13 . 0.9500 ?
C13 C14 . 1.351(4) ?
C14 H14 . 0.9500 ?
C14 C15 . 1.427(4) ?
C15 C16 . 1.391(4) ?
C16 H16 . 0.9500 ?
C16 C17 . 1.392(4) ?
C17 C18 . 1.424(4) ?
C17 C22 . 1.439(4) ?
C18 H18 . 0.9500 ?
C18 C19 . 1.355(4) ?
C19 H19 . 0.9500 ?
C19 C20 . 1.407(4) ?
C20 H20 . 0.9500 ?
C20 C21 . 1.365(4) ?
C21 H21 . 0.9500 ?
C21 C22 . 1.426(4) ?
C23 H23 . 0.9500 ?
C24 H24a . 0.9800 ?
C24 H24b . 0.9800 ?
C24 H24c . 0.9800 ?
C25 H25a . 0.9800 ?
C25 H25b . 0.9800 ?
C25 H25c . 0.9800 ?

loop_
_geom_hbond_atom_site_label_D
_geom_hbond_atom_site_label_H
_geom_hbond_atom_site_label_A
_geom_hbond_site_symmetry_D
_geom_hbond_site_symmetry_H
_geom_hbond_site_symmetry_A
_geom_hbond_distance_DH
_geom_hbond_distance_HA
_geom_hbond_distance_DA
_geom_hbond_angle_DHA
_geom_hbond_publ_flag
O1 H1 O3 . . . 1.02(4) 1.59(4) 2.590(3) 167(4) yes
N1 H1A O2 . . 2_645 0.880(3) 2.130(3) 2.973(3) 160.3(2) yes
C18 H18 O3 . . 4_565 0.950(4) 2.397(4) 3.277(4) 153.9(3) yes
C6 H6 Cg7 . . 2_555 0.95 2.802(2) 3.552(2) 136.6(3) yes
C7 H7 Cg5 . . 2_555 0.95 2.993(2) 3.646(3) 137.7000 yes

_cod_database_fobs_code 2243371
